data_2106445
loop_
_publ_author_name
'Strandberg, R.'

_publ_section_title
;
 Multicomponent polyanions. 17. The crystal structure of Na4 Mo12 Ge O40
 (H2 O)8 , a compound containing sodium-coordinated dodecamolybdogermanate
 anions
;
_journal_name_full 'Acta Crystallographica B (24,1968-38,1982)'
_journal_page_first 3090
_journal_page_last 3096
_journal_volume 33
_journal_year 1977
_chemical_formula_sum 'Ge H16 Mo12 Na4 O48'
_chemical_name_systematic 'Na4 Mo12 Ge O40 (H2 O)8'
_space_group_IT_number 2
_symmetry_space_group_name_Hall '-P 1'
_symmetry_space_group_name_H-M 'P -1'
_cell_angle_alpha 114.31
_cell_angle_beta 103.88
_cell_angle_gamma 76.45
_cell_formula_units_Z 2
_cell_length_a 14.421
_cell_length_b 13.187
_cell_length_c 11.596
_cell_volume 1927.963
_citation_journal_id_ASTM ACBCAR
_cod_data_source_file Strandberg_ACBCAR_1977_698.cif
_cod_data_source_block H16Ge1Mo12Na4O48
_cod_original_formula_sum 'H16 Ge1 Mo12 Na4 O48'
_cod_database_code 2106445

loop_
_symmetry_equiv_pos_as_xyz
x,y,z
-x,-y,-z

loop_
_atom_site_label
_atom_site_type_symbol
_atom_site_fract_x
_atom_site_fract_y
_atom_site_fract_z
_atom_site_occupancy
_atom_site_U_iso_or_equiv
O24 O-2 0.4521 0.0648 0.1944 1 0.0
O28 O-2 0.4415 0.1492 0.0101 1 0.0
O42 O-2 0.4358 0.3849 0.8737 1 0.0
O8 O-2 0.4193 0.432 0.5808 1 0.0
O46 O-2 0.8947 0.1194 0.405 1 0.0
O19 O-2 0.8923 0.025 0.6433 1 0.0
O30 O-2 0.6156 0.4557 0.8149 1 0.0
Na1 Na+1 0.5956 0.2935 0.8715 1 0.0
O35 O-2 0.9735 0.2088 0.8726 1 0.0
Na4 Na+1 0.7236 0.175 0.3832 1 0.0
O15 O-2 0.0663 0.1564 0.2821 1 0.0
O37 O-2 0.1693 0.2398 0.9613 1 0.0
Mo8 Mo+6 0.36181 0.43326 0.20545 1 0.0
Mo10 Mo+6 0.04803 0.23038 0.01545 1 0.0
Mo4 Mo+6 0.01624 0.32314 0.32084 1 0.0
O26 O-2 0.61 0.1464 0.1865 1 0.0
O32 O-2 0.3281 0.3438 0.011 1 0.0
O34 O-2 0.0338 0.4034 0.0704 1 0.0
O33 O-2 0.9518 0.3801 0.7553 1 0.0
O40 O-2 0.3021 0.1517 0.7976 1 0.0
O39 O-2 0.2844 0.0595 0.9712 1 0.0
O3 O-2 0.2379 0.4663 0.6253 1 0.0
O29 O-2 0.3295 0.2629 0.1744 1 0.0
O6 O-2 0.293 0.3136 0.4217 1 0.0
Na2 Na+1 0.9309 0.1896 0.6401 1 0.0
O4 O-2 0.1022 0.3455 0.4672 1 0.0
O2 O-2 0.3581 0.2774 0.6261 1 0.0
O21 O-2 0.8474 0.0498 0.8724 1 0.0
Na3 Na+1 0.7874 0.3545 0.1662 1 0.0
O9 O-2 0.425 0.1159 0.4264 1 0.0
O16 O-2 0.0019 0.4588 0.3085 1 0.0
Mo6 Mo+6 0.39624 -0.00213 0.28292 1 0.0
O38 O-2 0.8023 0.133 0.1204 1 0.0
O36 O-2 0.1081 0.0931 0.0088 1 0.0
Mo7 Mo+6 0.4887 0.17976 0.1784 1 0.0
O18 O-2 0.1365 0.3042 0.2163 1 0.0
Mo9 Mo+6 0.09839 0.48554 0.22509 1 0.0
O7 O-2 0.554 0.2589 0.6191 1 0.0
O44 O-2 0.0952 0.1126 0.6473 1 0.0
Mo3 Mo+6 0.2869 0.50439 0.51965 1 0.0
O31 O-2 0.215 0.4694 0.1803 1 0.0
O25 O-2 0.6632 0.0914 0.9053 1 0.0
O13 O-2 0.8221 0.4856 0.5957 1 0.0
O47 O-2 0.8244 0.4682 0.0653 1 0.0
O27 O-2 0.4805 0.3426 0.2003 1 0.0
O23 O-2 0.5138 0.1084 0.7118 1 0.0
Ge1 Ge+4 0.25461 0.24614 0.25941 1 0.0
O48 O-2 0.6724 0.0432 0.4193 1 0.0
O20 O-2 0.7036 0.0384 0.6719 1 0.0
Mo5 Mo+6 0.15953 0.04163 0.29699 1 0.0
O43 O-2 0.62 0.3903 0.1024 1 0.0
O14 O-2 0.9087 0.3244 0.3571 1 0.0
O17 O-2 0.9637 0.2611 0.1253 1 0.0
Mo12 Mo+6 0.29795 0.20136 0.95504 1 0.0
O41 O-2 0.76 0.2742 0.8908 1 0.0
O1 O-2 0.1831 0.3207 0.7054 1 0.0
O11 O-2 0.6994 0.3604 0.3902 1 0.0
O5 O-2 0.2095 0.1582 0.4696 1 0.0
O12 O-2 0.3557 0.4823 0.373 1 0.0
Mo11 Mo+6 0.22939 0.97502 0.01695 1 0.0
Mo1 Mo+6 0.2261 0.30129 0.57475 1 0.0
O22 O-2 0.258 0.1051 0.2245 1 0.0
O45 O-2 0.7615 0.2615 0.6171 1 0.0
O10 O-2 0.4897 0.2562 0.3728 1 0.0
Mo2 Mo+6 0.45095 0.27869 0.51848 1 0.0
